data_4508244
loop_
_publ_author_name
'Mukherjee, Gargi'
'Biradha, Kumar'

_publ_section_title
;
 Coordination Polymers Containing M2L2and M4L4Metallacylces of
 Bis(pyridylcarboxamido)alkanes with an Odd Number of &#x2212;(CH2)--
 Groups as Spacers: Guest Inclusion and Networks Recognition via \a Sheet
;
_journal_issue 9
_journal_name_full 'Crystal Growth &amp; Design'
_journal_page_first 4100
_journal_paper_doi 10.1021/cg400918d
_journal_volume 13
_journal_year 2013
_chemical_formula_sum 'C30 H40 Cl2 Cu N8 O16'
_chemical_formula_weight 903.14
_chemical_name_systematic
; 
 ? 
;
_space_group_IT_number 19
_symmetry_cell_setting orthorhombic
_symmetry_space_group_name_Hall 'P 2ac 2ab'
_symmetry_space_group_name_H-M 'P 21 21 21'
_atom_sites_solution_hydrogens geom
_atom_sites_solution_primary direct
_atom_sites_solution_secondary difmap
_audit_creation_method SHELXL-97
_cell_angle_alpha 90.00
_cell_angle_beta 90.00
_cell_angle_gamma 90.00
_cell_formula_units_Z 4
_cell_length_a 10.6903(19)
_cell_length_b 15.235(3)
_cell_length_c 25.040(4)
_cell_measurement_reflns_used 7129
_cell_measurement_temperature 293(2)
_cell_measurement_theta_max 25.29
_cell_measurement_theta_min 1.56
_cell_volume 4078.2(13)
_computing_structure_refinement 'SHELXL-97 (Sheldrick, 1997)'
_computing_structure_solution 'SHELXS-97 (Sheldrick, 1990)'
_diffrn_ambient_temperature 293(2)
_diffrn_measured_fraction_theta_full 0.966
_diffrn_measured_fraction_theta_max 0.966
_diffrn_radiation_monochromator graphite
_diffrn_radiation_source 'fine-focus sealed tube'
_diffrn_radiation_type MoK\a
_diffrn_radiation_wavelength 0.71073
_diffrn_reflns_av_R_equivalents 0.0674
_diffrn_reflns_av_sigmaI/netI 0.0499
_diffrn_reflns_limit_h_max 12
_diffrn_reflns_limit_h_min -12
_diffrn_reflns_limit_k_max 18
_diffrn_reflns_limit_k_min -18
_diffrn_reflns_limit_l_max 29
_diffrn_reflns_limit_l_min -29
_diffrn_reflns_number 45770
_diffrn_reflns_theta_full 25.29
_diffrn_reflns_theta_max 25.29
_diffrn_reflns_theta_min 1.56
_exptl_absorpt_coefficient_mu 0.744
_exptl_absorpt_correction_T_max 0.888
_exptl_absorpt_correction_T_min 0.822
_exptl_crystal_colour blue
_exptl_crystal_density_diffrn 1.471
_exptl_crystal_density_meas ?
_exptl_crystal_density_method 'not measured'
_exptl_crystal_description blocks
_exptl_crystal_F_000 1868
_exptl_crystal_size_max 0.27
_exptl_crystal_size_mid 0.22
_exptl_crystal_size_min 0.16
_refine_diff_density_max 0.783
_refine_diff_density_min -0.463
_refine_diff_density_rms 0.090
_refine_ls_abs_structure_details 'Flack H D (1983), Acta Cryst. A39, 876-881'
_refine_ls_abs_structure_Flack 0.47(3)
_refine_ls_extinction_method none
_refine_ls_goodness_of_fit_ref 1.438
_refine_ls_hydrogen_treatment mixed
_refine_ls_matrix_type full
_refine_ls_number_parameters 409
_refine_ls_number_reflns 7129
_refine_ls_number_restraints 21
_refine_ls_restrained_S_all 1.445
_refine_ls_R_factor_all 0.1050
_refine_ls_R_factor_gt 0.0802
_refine_ls_shift/su_max 0.000
_refine_ls_shift/su_mean 0.000
_refine_ls_structure_factor_coef Fsqd
_refine_ls_weighting_details 'calc w=1/[\s^2^(Fo^2^)+(0.1000P)^2^+0.0000P] where P=(Fo^2^+2Fc^2^)/3'
_refine_ls_weighting_scheme calc
_refine_ls_wR_factor_gt 0.2165
_refine_ls_wR_factor_ref 0.2259
_reflns_number_gt 5046
_reflns_number_total 7129
_reflns_threshold_expression >2sigma(I)
_cod_data_source_file cg400918d_si_002.cif
_cod_data_source_block 4
_cod_depositor_comments
;
The following automatic conversions were performed:

'_exptl_crystal_density_meas' value 'not measured' was changed to '?'
- the value is perceived as not measured.

Automatic conversion script
Id: cif_fix_values 3008 2015-01-20 13:52:24Z robertas 
;
_cod_original_cell_volume 4078.3(12)
_cod_original_sg_symbol_H-M P2(1)2(1)2(1)
_cod_database_code 4508244

loop_
_symmetry_equiv_pos_as_xyz
'x, y, z'
'-x+1/2, -y, z+1/2'
'-x, y+1/2, -z+1/2'
'x+1/2, -y+1/2, -z'

loop_
_atom_site_label
_atom_site_type_symbol
_atom_site_fract_x
_atom_site_fract_y
_atom_site_fract_z
_atom_site_U_iso_or_equiv
_atom_site_adp_type
_atom_site_occupancy
_atom_site_symmetry_multiplicity
_atom_site_calc_flag
_atom_site_refinement_flags
Cu1 Cu -0.50944(7) -0.24875(5) -0.12453(3) 0.0483(3) Uani 1 1 d .
O2W O -0.3454(5) -0.2499(4) -0.18724(19) 0.0674(13) Uani 1 1 d .
O4W O 0.8279(5) 0.7548(4) 0.0504(2) 0.0767(15) Uani 1 1 d .
N11A N -0.6074(5) 0.6592(3) -0.1654(2) 0.0451(13) Uani 1 1 d .
C11A C -0.5493(8) 0.6029(5) -0.1965(4) 0.077(3) Uani 1 1 d .
H11A H -0.4647 0.6107 -0.2038 0.093 Uiso 1 1 calc R
C12A C -0.6140(9) 0.5301(5) -0.2193(4) 0.081(3) Uani 1 1 d .
H12A H -0.5707 0.4908 -0.2409 0.097 Uiso 1 1 calc R
C14A C -0.7937(7) 0.5813(5) -0.1810(3) 0.0557(18) Uani 1 1 d .
H14A H -0.8797 0.5768 -0.1761 0.067 Uiso 1 1 calc R
C15A C -0.7319(7) 0.6494(4) -0.1594(3) 0.0539(17) Uani 1 1 d .
H15A H -0.7762 0.6909 -0.1398 0.065 Uiso 1 1 calc R
O26A O -0.7644(6) 0.0825(4) -0.2837(2) 0.0664(15) Uani 1 1 d .
N21A N -0.6084(6) -0.1521(3) -0.1619(2) 0.0521(15) Uani 1 1 d .
C21A C -0.6188(7) -0.1477(4) -0.2147(3) 0.0562(18) Uani 1 1 d .
H21A H -0.5801 -0.1911 -0.2349 0.067 Uiso 1 1 calc R
C22A C -0.6844(7) -0.0818(4) -0.2416(3) 0.0568(19) Uani 1 1 d .
H22A H -0.6891 -0.0811 -0.2786 0.068 Uiso 1 1 calc R
C23A C -0.7397(7) -0.0203(4) -0.2125(3) 0.0514(19) Uani 1 1 d .
C24A C -0.7318(8) -0.0216(4) -0.1564(3) 0.0592(19) Uani 1 1 d .
H24A H -0.7686 0.0222 -0.1359 0.071 Uiso 1 1 calc R
C25A C -0.6674(8) -0.0905(5) -0.1326(3) 0.066(2) Uani 1 1 d .
H25A H -0.6649 -0.0941 -0.0956 0.079 Uiso 1 1 calc R
C26A C -0.8016(8) 0.0581(5) -0.2419(4) 0.061(2) Uani 1 1 d .
N32A N -0.8998(7) 0.0952(4) -0.2145(3) 0.0643(18) Uani 1 1 d .
H32A H -0.9237 0.0729 -0.1846 0.077 Uiso 1 1 calc R
N11B N -0.4176(5) 0.6540(3) -0.0849(2) 0.0452(13) Uani 1 1 d .
C11B C -0.4823(9) 0.5827(4) -0.0641(3) 0.067(2) Uani 1 1 d .
H11B H -0.5692 0.5802 -0.0656 0.081 Uiso 1 1 calc R
C12B C -0.4134(10) 0.5151(5) -0.0408(3) 0.078(3) Uani 1 1 d .
H12B H -0.4563 0.4660 -0.0285 0.093 Uiso 1 1 calc R
C14B C -0.2299(8) 0.5935(5) -0.0561(3) 0.068(2) Uani 1 1 d .
H14B H -0.1435 0.5991 -0.0536 0.082 Uiso 1 1 calc R
C15B C -0.2983(7) 0.6575(4) -0.0790(3) 0.0545(18) Uani 1 1 d .
H15B H -0.2567 0.7071 -0.0914 0.065 Uiso 1 1 calc R
N21B N -0.4226(6) -0.1540(4) -0.0802(2) 0.0504(15) Uani 1 1 d .
C21B C -0.4193(7) -0.1571(5) -0.0263(3) 0.0575(19) Uani 1 1 d .
H21B H -0.4479 -0.2074 -0.0091 0.069 Uiso 1 1 calc R
C22B C -0.3766(7) -0.0906(5) 0.0030(3) 0.060(2) Uani 1 1 d .
H22B H -0.3808 -0.0946 0.0400 0.072 Uiso 1 1 calc R
C24B C -0.3255(8) -0.0171(5) -0.0759(4) 0.072(2) Uani 1 1 d .
H24B H -0.2922 0.0308 -0.0939 0.086 Uiso 1 1 calc R
C25B C -0.3696(7) -0.0828(4) -0.1021(3) 0.0578(19) Uani 1 1 d .
H25B H -0.3642 -0.0808 -0.1391 0.069 Uiso 1 1 calc R
O16A O -0.7382(7) 0.4035(4) -0.2728(3) 0.087(2) Uani 1 1 d D
C16A C -0.7934(7) 0.4419(4) -0.2368(3) 0.055(2) Uani 1 1 d D
N31A N -0.9008(6) 0.4149(4) -0.2192(3) 0.0609(17) Uani 1 1 d D
H31A H -0.9377 0.4455 -0.1950 0.073 Uiso 1 1 calc R
C13A C -0.7321(8) 0.5180(4) -0.2103(3) 0.0510(18) Uani 1 1 d D
O11B O -0.2659(14) 0.0523(7) 0.0576(4) 0.229(8) Uani 1 1 d D
C26B C -0.2673(16) 0.0587(5) 0.0102(5) 0.162(8) Uani 1 1 d D
N32B N -0.3137(11) 0.1349(7) -0.0008(5) 0.139(4) Uiso 1 1 d D
H32B H -0.3535 0.1414 -0.0304 0.167 Uiso 1 1 calc R
C23B C -0.3279(8) -0.0182(5) -0.0189(4) 0.072(3) Uani 1 1 d D
O31B O -0.0992(10) 0.4375(6) -0.0300(4) 0.145(3) Uiso 1 1 d D
C16B C -0.2010(13) 0.4494(7) -0.0136(5) 0.128(5) Uani 1 1 d D
N31B N -0.2444(11) 0.4085(7) 0.0292(4) 0.131(3) Uiso 1 1 d D
H31B H -0.3167 0.4219 0.0419 0.157 Uiso 1 1 calc R
C13B C -0.2904(11) 0.5168(5) -0.0353(3) 0.077(3) Uani 1 1 d D
C31A C -0.9630(7) 0.3340(5) -0.2387(3) 0.062(2) Uani 1 1 d D
H31C H -0.9535 0.3299 -0.2771 0.075 Uiso 1 1 calc .
H31D H -1.0517 0.3369 -0.2307 0.075 Uiso 1 1 calc .
C32A C -0.9073(6) 0.2532(5) -0.2127(3) 0.0542(16) Uani 1 1 d D
H32C H -0.8175 0.2527 -0.2182 0.065 Uiso 1 1 calc .
H32D H -0.9228 0.2549 -0.1745 0.065 Uiso 1 1 calc .
C33A C -0.9630(8) 0.1719(5) -0.2357(3) 0.069(2) Uani 1 1 d D
H33A H -1.0513 0.1692 -0.2269 0.083 Uiso 1 1 calc .
H33B H -0.9551 0.1729 -0.2743 0.083 Uiso 1 1 calc .
C31B C -0.1686(15) 0.3402(11) 0.0549(6) 0.156(5) Uiso 1 1 d D
H31E H -0.1991 0.3300 0.0909 0.187 Uiso 1 1 calc .
H31F H -0.0824 0.3596 0.0573 0.187 Uiso 1 1 calc .
C32B C -0.1754(18) 0.2521(14) 0.0220(7) 0.206(7) Uiso 1 1 d D
H32E H -0.1728 0.2627 -0.0162 0.247 Uiso 1 1 calc .
H32F H -0.1091 0.2117 0.0319 0.247 Uiso 1 1 calc .
C33B C -0.3000(14) 0.2205(9) 0.0396(6) 0.146(5) Uiso 1 1 d D
H33C H -0.3650 0.2638 0.0335 0.175 Uiso 1 1 calc .
H33D H -0.3000 0.2032 0.0769 0.175 Uiso 1 1 calc .
Cl1 Cl 1.4941(2) 0.67498(13) 0.08783(7) 0.0659(5) Uani 1 1 d .
O101 O 1.4679(8) 0.6036(6) 0.1232(3) 0.131(3) Uiso 1 1 d .
O102 O 1.6042(7) 0.6560(5) 0.0597(3) 0.115(2) Uiso 1 1 d .
O103 O 1.3938(6) 0.6799(5) 0.0499(3) 0.0935(19) Uiso 1 1 d .
O104 O 1.5023(8) 0.7600(6) 0.1123(4) 0.141(3) Uiso 1 1 d .
O3W O 1.4364(10) 0.0149(7) 0.1387(4) 0.143(3) Uiso 1 1 d .
O1W O 1.5091(11) 0.4201(7) 0.0970(5) 0.172(4) Uiso 1 1 d .

loop_
_atom_site_aniso_label
_atom_site_aniso_U_11
_atom_site_aniso_U_22
_atom_site_aniso_U_33
_atom_site_aniso_U_23
_atom_site_aniso_U_13
_atom_site_aniso_U_12
Cu1 0.0573(5) 0.0333(4) 0.0544(4) 0.0010(4) -0.0026(4) -0.0020(5)
O2W 0.077(3) 0.058(3) 0.067(3) 0.013(3) 0.031(2) 0.000(3)
O4W 0.084(3) 0.084(4) 0.062(3) -0.009(3) -0.011(3) 0.027(4)
N11A 0.042(3) 0.040(3) 0.053(3) -0.005(3) 0.003(3) 0.003(3)
C11A 0.070(6) 0.069(5) 0.092(6) -0.028(5) 0.023(5) -0.014(4)
C12A 0.070(6) 0.057(5) 0.116(8) -0.034(5) 0.027(5) -0.004(4)
C14A 0.049(4) 0.059(4) 0.059(5) -0.007(4) -0.001(4) -0.004(3)
C15A 0.052(5) 0.045(4) 0.065(4) -0.012(3) -0.004(4) 0.001(3)
O26A 0.078(4) 0.073(3) 0.049(3) 0.016(3) 0.011(3) 0.012(3)
N21A 0.078(4) 0.029(3) 0.049(4) 0.001(3) 0.001(3) 0.004(3)
C21A 0.073(5) 0.039(4) 0.057(5) -0.010(3) -0.005(4) 0.006(3)
C22A 0.068(5) 0.045(4) 0.057(5) -0.007(4) 0.001(4) 0.001(4)
C23A 0.058(5) 0.029(3) 0.068(5) 0.001(3) 0.008(4) -0.017(3)
C24A 0.073(5) 0.042(4) 0.063(5) 0.015(4) 0.010(4) 0.015(4)
C25A 0.084(6) 0.063(5) 0.050(5) -0.007(4) -0.002(4) -0.004(4)
C26A 0.054(5) 0.062(5) 0.067(6) 0.004(4) -0.021(4) 0.007(4)
N32A 0.070(5) 0.043(3) 0.079(5) -0.007(3) 0.009(4) 0.007(3)
N11B 0.041(3) 0.028(3) 0.066(4) 0.001(3) -0.003(3) 0.001(2)
C11B 0.093(6) 0.048(4) 0.061(4) 0.006(3) -0.011(5) -0.009(4)
C12B 0.119(8) 0.053(5) 0.061(5) 0.017(4) 0.008(6) 0.000(5)
C14B 0.068(5) 0.056(5) 0.080(6) -0.013(4) -0.014(4) 0.006(4)
C15B 0.071(5) 0.037(4) 0.056(4) 0.001(3) -0.012(4) -0.003(3)
N21B 0.071(4) 0.045(3) 0.035(3) -0.003(3) 0.001(3) 0.003(3)
C21B 0.075(5) 0.046(4) 0.051(4) -0.002(3) 0.001(4) 0.001(4)
C22B 0.066(5) 0.046(4) 0.066(5) -0.006(4) -0.020(4) 0.001(4)
C24B 0.086(6) 0.044(4) 0.087(6) 0.017(4) -0.027(5) -0.014(4)
C25B 0.075(5) 0.042(4) 0.056(5) -0.005(3) -0.009(4) -0.009(4)
O16A 0.099(5) 0.074(4) 0.087(4) -0.038(3) 0.032(4) -0.021(4)
C16A 0.050(5) 0.040(4) 0.076(6) -0.014(4) 0.016(4) 0.002(3)
N31A 0.068(4) 0.041(3) 0.074(4) -0.023(3) -0.002(4) 0.006(3)
C13A 0.058(5) 0.036(4) 0.059(4) -0.006(3) -0.001(4) -0.003(4)
O11B 0.300(16) 0.233(13) 0.155(9) -0.141(9) 0.072(10) -0.166(13)
C26B 0.34(2) 0.033(5) 0.115(9) -0.006(5) -0.161(13) 0.036(8)
C23B 0.083(6) 0.046(5) 0.088(6) -0.018(4) -0.045(5) 0.008(4)
C16B 0.190(15) 0.090(8) 0.105(9) 0.013(7) 0.045(10) -0.050(9)
C13B 0.121(9) 0.040(5) 0.069(6) 0.009(4) -0.014(6) 0.011(5)
C31A 0.053(5) 0.051(4) 0.083(5) -0.002(4) -0.016(4) -0.004(4)
C32A 0.048(4) 0.053(4) 0.061(4) -0.020(4) -0.002(3) 0.008(4)
C33A 0.076(7) 0.049(4) 0.081(5) 0.008(4) -0.016(4) 0.003(4)
Cl1 0.0651(11) 0.0752(11) 0.0575(10) 0.0087(9) 0.0031(11) 0.0046(11)

loop_
_atom_type_symbol
_atom_type_description
_atom_type_scat_dispersion_real
_atom_type_scat_dispersion_imag
_atom_type_scat_source
C C 0.0033 0.0016 'International Tables Vol C Tables 4.2.6.8 and 6.1.1.4'
H H 0.0000 0.0000 'International Tables Vol C Tables 4.2.6.8 and 6.1.1.4'
N N 0.0061 0.0033 'International Tables Vol C Tables 4.2.6.8 and 6.1.1.4'
O O 0.0106 0.0060 'International Tables Vol C Tables 4.2.6.8 and 6.1.1.4'
Cl Cl 0.1484 0.1585 'International Tables Vol C Tables 4.2.6.8 and 6.1.1.4'
Cu Cu 0.3201 1.2651 'International Tables Vol C Tables 4.2.6.8 and 6.1.1.4'

loop_
_geom_angle_atom_site_label_1
_geom_angle_atom_site_label_2
_geom_angle_atom_site_label_3
_geom_angle
_geom_angle_site_symmetry_1
_geom_angle_site_symmetry_3
N21A Cu1 N11A 90.0(2) . 1_545
N21A Cu1 N21B 88.6(2) . .
N11A Cu1 N21B 175.7(2) 1_545 .
N21A Cu1 N11B 177.3(3) . 1_545
N11A Cu1 N11B 89.5(2) 1_545 1_545
N21B Cu1 N11B 91.76(19) . 1_545
N21A Cu1 O2W 94.9(2) . .
N11A Cu1 O2W 92.5(2) 1_545 .
N21B Cu1 O2W 91.7(2) . .
N11B Cu1 O2W 87.7(2) 1_545 .
C11A N11A C15A 117.4(6) . .
C11A N11A Cu1 120.4(5) . 1_565
C15A N11A Cu1 122.0(4) . 1_565
N11A C11A C12A 121.0(7) . .
C13A C12A C11A 120.9(7) . .
C15A C14A C13A 121.3(7) . .
C14A C15A N11A 121.7(7) . .
C25A N21A C21A 117.9(6) . .
C25A N21A Cu1 119.7(5) . .
C21A N21A Cu1 122.4(5) . .
C22A C21A N21A 123.9(6) . .
C23A C22A C21A 117.8(7) . .
C22A C23A C24A 120.7(7) . .
C22A C23A C26A 118.3(7) . .
C24A C23A C26A 120.7(7) . .
C25A C24A C23A 118.0(7) . .
N21A C25A C24A 121.6(7) . .
O26A C26A N32A 124.8(7) . .
O26A C26A C23A 121.3(8) . .
N32A C26A C23A 113.9(7) . .
C26A N32A C33A 120.3(7) . .
C15B N11B C11B 118.9(6) . .
C15B N11B Cu1 120.3(5) . 1_565
C11B N11B Cu1 120.8(5) . 1_565
N11B C11B C12B 118.1(8) . .
C13B C12B C11B 123.7(8) . .
C15B C14B C13B 120.0(8) . .
N11B C15B C14B 123.9(7) . .
C25B N21B C21B 115.2(6) . .
C25B N21B Cu1 122.8(5) . .
C21B N21B Cu1 121.9(5) . .
C22B C21B N21B 122.2(7) . .
C21B C22B C23B 122.3(8) . .
C25B C24B C23B 119.6(7) . .
C24B C25B N21B 125.1(8) . .
O16A C16A N31A 121.7(7) . .
O16A C16A C13A 119.2(6) . .
N31A C16A C13A 119.0(6) . .
C16A N31A C31A 123.2(6) . .
C12A C13A C14A 117.3(7) . .
C12A C13A C16A 117.6(7) . .
C14A C13A C16A 124.8(7) . .
O11B C26B N32B 106.9(13) . .
O11B C26B C23B 114.8(11) . .
N32B C26B C23B 115.2(9) . .
C26B N32B C33B 122.9(10) . .
C22B C23B C24B 115.3(6) . .
C22B C23B C26B 127.1(9) . .
C24B C23B C26B 117.5(9) . .
O31B C16B N31B 122.3(13) . .
O31B C16B C13B 124.4(10) . .
N31B C16B C13B 113.0(11) . .
C16B N31B C31B 119.7(12) . .
C12B C13B C14B 115.3(8) . .
C12B C13B C16B 131.0(9) . .
C14B C13B C16B 113.6(9) . .
N31A C31A C32A 110.9(6) . .
C33A C32A C31A 110.6(5) . .
N32A C33A C32A 110.0(6) . .
N31B C31B C32B 110.4(14) . .
C33B C32B C31B 99.3(13) . .
C32B C33B N32B 98.8(12) . .
O102 Cl1 O104 110.4(5) . .
O102 Cl1 O101 108.5(5) . .
O104 Cl1 O101 115.7(5) . .
O102 Cl1 O103 107.9(4) . .
O104 Cl1 O103 106.3(5) . .
O101 Cl1 O103 107.7(5) . .

loop_
_geom_bond_atom_site_label_1
_geom_bond_atom_site_label_2
_geom_bond_distance
_geom_bond_site_symmetry_2
Cu1 N21A 2.041(6) .
Cu1 N11A 2.027(5) 1_545
Cu1 N21B 2.044(6) .
Cu1 N11B 2.036(5) 1_545
Cu1 O2W 2.354(4) .
N11A C11A 1.315(9) .
N11A C15A 1.347(9) .
N11A Cu1 2.027(5) 1_565
C11A C12A 1.425(12) .
C12A C13A 1.296(11) .
C14A C15A 1.345(9) .
C14A C13A 1.380(10) .
O26A C26A 1.180(9) .
N21A C25A 1.348(9) .
N21A C21A 1.326(9) .
C21A C22A 1.398(10) .
C22A C23A 1.326(10) .
C23A C24A 1.407(10) .
C23A C26A 1.550(10) .
C24A C25A 1.388(10) .
C26A N32A 1.376(10) .
N32A C33A 1.451(10) .
N11B C15B 1.285(9) .
N11B C11B 1.389(9) .
N11B Cu1 2.036(5) 1_565
C11B C12B 1.395(12) .
C12B C13B 1.322(13) .
C14B C15B 1.348(10) .
C14B C13B 1.433(13) .
N21B C25B 1.340(9) .
N21B C21B 1.350(9) .
C21B C22B 1.333(10) .
C22B C23B 1.337(11) .
C24B C25B 1.287(10) .
C24B C23B 1.426(12) .
O16A C16A 1.226(8) .
C16A N31A 1.296(9) .
C16A C13A 1.488(9) .
N31A C31A 1.484(9) .
O11B C26B 1.192(12) .
C26B N32B 1.292(11) .
C26B C23B 1.524(10) .
N32B C33B 1.658(16) .
O31B C16B 1.177(12) .
C16B N31B 1.323(11) .
C16B C13B 1.505(12) .
N31B C31B 1.467(17) .
C31A C32A 1.515(10) .
C32A C33A 1.490(10) .
C31B C32B 1.576(17) .
C32B C33B 1.484(16) .
Cl1 O102 1.402(8) .
Cl1 O104 1.436(9) .
Cl1 O101 1.429(9) .
Cl1 O103 1.433(7) .
